data_7047641
loop_
_publ_author_name
'Li, Kang'
'Cui, Jichun'
'Yang, Zeren'
'Huo, Yanmin'
'Duan, Wenzeng'
'Gong, Shuwen'
'Liu, Zhipeng'

_publ_section_title
;
 Solvatochromism, acidochromism and aggregation-induced emission of
 propeller-shaped spiroborates.
;
_journal_issue 42
_journal_name_full 'Dalton transactions (Cambridge, England : 2003)'
_journal_page_first 15002
_journal_page_last 15008
_journal_paper_doi 10.1039/c8dt03374a
_journal_volume 47
_journal_year 2018
_chemical_formula_sum 'C1.72 H1.24 B0.07 N0.07 O0.21'
_chemical_formula_weight 26.98
_space_group_IT_number 4
_space_group_name_Hall 'P 2yb'
_space_group_name_H-M_alt 'P 1 21 1'
_symmetry_cell_setting monoclinic
_symmetry_space_group_name_Hall 'P 2yb'
_symmetry_space_group_name_H-M 'P 1 21 1'
_atom_sites_solution_hydrogens geom
_atom_sites_solution_primary direct
_atom_sites_solution_secondary difmap
_audit_creation_method SHELXL-97
_audit_update_record
;
2018-01-05 deposited with the CCDC.
2018-09-24 downloaded from the CCDC.
;
_cell_angle_alpha 90.00
_cell_angle_beta 103.228(2)
_cell_angle_gamma 90.00
_cell_formula_units_Z 29
_cell_length_a 9.8468(4)
_cell_length_b 10.1242(4)
_cell_length_c 10.1222(3)
_cell_measurement_reflns_used 2418
_cell_measurement_temperature 298(2)
_cell_measurement_theta_max 66.02
_cell_measurement_theta_min 4.61
_cell_volume 982.32(6)
_computing_structure_refinement 'SHELXL-97 (Sheldrick, 1997)'
_computing_structure_solution 'SHELXS-97 (Sheldrick, 1990)'
_diffrn_ambient_temperature 298(2)
_diffrn_measured_fraction_theta_full 0.992
_diffrn_measured_fraction_theta_max 0.992
_diffrn_measurement_device_type 'multiwire proportional'
_diffrn_measurement_method 'phi and omega scans'
_diffrn_radiation_monochromator graphite
_diffrn_radiation_source 'fine-focus sealed tube'
_diffrn_radiation_type CuK\a
_diffrn_radiation_wavelength 1.54178
_diffrn_reflns_av_R_equivalents 0.0176
_diffrn_reflns_av_sigmaI/netI 0.0299
_diffrn_reflns_limit_h_max 11
_diffrn_reflns_limit_h_min -9
_diffrn_reflns_limit_k_max 12
_diffrn_reflns_limit_k_min -10
_diffrn_reflns_limit_l_max 11
_diffrn_reflns_limit_l_min -11
_diffrn_reflns_number 3197
_diffrn_reflns_theta_full 66.02
_diffrn_reflns_theta_max 66.02
_diffrn_reflns_theta_min 4.61
_exptl_absorpt_coefficient_mu 0.689
_exptl_absorpt_correction_T_max 0.8465
_exptl_absorpt_correction_T_min 0.7994
_exptl_crystal_colour green
_exptl_crystal_density_diffrn 1.323
_exptl_crystal_density_method 'not measured'
_exptl_crystal_description block
_exptl_crystal_F_000 408
_exptl_crystal_size_max 0.34
_exptl_crystal_size_mid 0.30
_exptl_crystal_size_min 0.25
_refine_diff_density_max 0.129
_refine_diff_density_min -0.137
_refine_diff_density_rms 0.031
_refine_ls_abs_structure_details 'Flack H D (1983), Acta Cryst. A39, 876-881'
_refine_ls_abs_structure_Flack 0.2(2)
_refine_ls_extinction_method none
_refine_ls_goodness_of_fit_ref 1.046
_refine_ls_hydrogen_treatment mixed
_refine_ls_matrix_type full
_refine_ls_number_parameters 271
_refine_ls_number_reflns 2418
_refine_ls_number_restraints 1
_refine_ls_restrained_S_all 1.046
_refine_ls_R_factor_all 0.0339
_refine_ls_R_factor_gt 0.0327
_refine_ls_shift/su_max 0.000
_refine_ls_shift/su_mean 0.000
_refine_ls_structure_factor_coef Fsqd
_refine_ls_weighting_details 'calc w=1/[\s^2^(Fo^2^)+(0.0518P)^2^+0.0724P] where P=(Fo^2^+2Fc^2^)/3'
_refine_ls_weighting_scheme calc
_refine_ls_wR_factor_gt 0.0846
_refine_ls_wR_factor_ref 0.0858
_reflns_number_gt 2322
_reflns_number_total 2418
_reflns_threshold_expression >2sigma(I)
_cod_data_source_file c8dt03374a2.cif
_cod_data_source_block 4
_cod_depositor_comments
;
The following automatic conversions were performed:

'_symmetry_cell_setting' value 'Monoclinic' changed to 'monoclinic'
according to
/home/data/users/saulius/crontab/automatic-downloads/rss-feeds/RSC/lib/dictionaries/cif_core.dic
dictionary named 'cif_core.dic' version 2.4.2 from 2011-04-26.

Automatic conversion script
Id: cif_fix_values 4973 2017-02-22 13:04:09Z antanas 

 Adding full bibliography for 7047640--7047645.cif.
;
_cod_original_sg_symbol_H-M P2(1)
_cod_database_code 7047641

loop_
_symmetry_equiv_pos_as_xyz
'x, y, z'
'-x, y+1/2, -z'

loop_
_atom_site_label
_atom_site_type_symbol
_atom_site_fract_x
_atom_site_fract_y
_atom_site_fract_z
_atom_site_U_iso_or_equiv
_atom_site_adp_type
_atom_site_occupancy
_atom_site_symmetry_multiplicity
_atom_site_calc_flag
_atom_site_refinement_flags
O1 O 0.27746(14) 0.74094(16) 0.24115(14) 0.0445(4) Uani 1 1 d .
O2 O 0.38524(14) 0.95371(16) 0.23549(15) 0.0438(3) Uani 1 1 d .
O3 O 0.52542(15) 0.76425(16) 0.27449(15) 0.0440(4) Uani 1 1 d .
N1 N 0.40776(16) 0.83941(19) 0.45640(17) 0.0398(4) Uani 1 1 d .
C8 C 0.19740(19) 0.7116(2) 0.44274(19) 0.0346(4) Uani 1 1 d .
C15 C 0.3103(2) 0.7915(2) 0.5198(2) 0.0368(4) Uani 1 1 d .
C1 C 0.08220(19) 0.6038(2) 0.22136(19) 0.0350(4) Uani 1 1 d .
C14 C 0.1101(2) 0.5800(2) 0.6191(2) 0.0416(5) Uani 1 1 d .
H14 H 0.2001 0.5492 0.6538 0.050 Uiso 1 1 calc R
C7 C 0.18887(18) 0.6888(2) 0.30908(19) 0.0341(4) Uani 1 1 d .
C13 C 0.0030(2) 0.5404(3) 0.6778(2) 0.0497(6) Uani 1 1 d .
H13 H 0.0219 0.4849 0.7530 0.060 Uiso 1 1 calc R
C2 C 0.0600(2) 0.4758(2) 0.2585(2) 0.0448(5) Uani 1 1 d .
H2 H 0.1115 0.4422 0.3402 0.054 Uiso 1 1 calc R
C21 C 0.6854(2) 0.8332(3) 0.1323(2) 0.0518(6) Uani 1 1 d .
H21 H 0.7399 0.7573 0.1467 0.062 Uiso 1 1 calc R
C10 C -0.0515(2) 0.7084(2) 0.4584(2) 0.0426(5) Uani 1 1 d .
H10 H -0.0705 0.7664 0.3852 0.051 Uiso 1 1 calc R
C6 C 0.0051(2) 0.6516(3) 0.0984(2) 0.0438(5) Uani 1 1 d .
H6 H 0.0219 0.7364 0.0706 0.053 Uiso 1 1 calc R
C9 C 0.08435(19) 0.6654(2) 0.50883(18) 0.0347(4) Uani 1 1 d .
C16 C 0.3232(2) 0.8243(3) 0.6567(2) 0.0534(6) Uani 1 1 d .
H16 H 0.2564 0.7947 0.7015 0.064 Uiso 1 1 calc R
C5 C -0.0957(2) 0.5750(3) 0.0173(2) 0.0543(6) Uani 1 1 d .
H5 H -0.1484 0.6090 -0.0637 0.065 Uiso 1 1 calc R
C19 C 0.5152(2) 0.9126(3) 0.5257(2) 0.0526(6) Uani 1 1 d .
H19 H 0.5813 0.9431 0.4805 0.063 Uiso 1 1 calc R
C17 C 0.4321(3) 0.8987(3) 0.7254(3) 0.0626(7) Uani 1 1 d .
H17 H 0.4398 0.9189 0.8165 0.075 Uiso 1 1 calc R
C24 C 0.5197(2) 1.0643(3) 0.0894(2) 0.0520(6) Uani 1 1 d .
H24 H 0.4653 1.1403 0.0751 0.062 Uiso 1 1 calc R
C4 C -0.1191(2) 0.4473(3) 0.0558(3) 0.0572(6) Uani 1 1 d .
H4 H -0.1884 0.3959 0.0019 0.069 Uiso 1 1 calc R
C20 C 0.57271(19) 0.8494(2) 0.19100(19) 0.0385(5) Uani 1 1 d .
C25 C 0.4917(2) 0.9627(2) 0.16871(19) 0.0392(5) Uani 1 1 d .
C12 C -0.1316(2) 0.5830(3) 0.6255(2) 0.0538(6) Uani 1 1 d .
H12 H -0.2036 0.5555 0.6645 0.065 Uiso 1 1 calc R
C3 C -0.0386(3) 0.3972(3) 0.1749(3) 0.0543(6) Uani 1 1 d .
H3 H -0.0507 0.3101 0.1991 0.065 Uiso 1 1 calc R
C11 C -0.1589(2) 0.6664(3) 0.5154(2) 0.0516(6) Uani 1 1 d .
H11 H -0.2497 0.6946 0.4792 0.062 Uiso 1 1 calc R
C23 C 0.6348(3) 1.0476(3) 0.0310(2) 0.0653(8) Uani 1 1 d .
H23 H 0.6580 1.1148 -0.0226 0.078 Uiso 1 1 calc R
C18 C 0.5307(3) 0.9437(3) 0.6590(3) 0.0629(7) Uani 1 1 d .
H18 H 0.6060 0.9941 0.7043 0.075 Uiso 1 1 calc R
C22 C 0.7135(3) 0.9354(4) 0.0507(2) 0.0647(8) Uani 1 1 d .
H22 H 0.7877 0.9271 0.0086 0.078 Uiso 1 1 calc R
B1 B 0.3975(2) 0.8231(3) 0.2986(2) 0.0384(5) Uani 1 1 d .

loop_
_atom_site_aniso_label
_atom_site_aniso_U_11
_atom_site_aniso_U_22
_atom_site_aniso_U_33
_atom_site_aniso_U_23
_atom_site_aniso_U_13
_atom_site_aniso_U_12
O1 0.0388(7) 0.0625(11) 0.0351(7) -0.0020(7) 0.0145(5) -0.0115(7)
O2 0.0387(7) 0.0463(8) 0.0499(8) 0.0072(7) 0.0176(6) 0.0059(6)
O3 0.0383(7) 0.0438(8) 0.0533(9) 0.0065(7) 0.0176(6) 0.0026(6)
N1 0.0334(8) 0.0451(10) 0.0412(9) -0.0001(8) 0.0093(7) -0.0056(8)
C8 0.0314(9) 0.0384(11) 0.0341(10) 0.0014(8) 0.0081(7) 0.0003(8)
C15 0.0338(9) 0.0404(12) 0.0373(10) 0.0004(8) 0.0103(7) -0.0028(8)
C1 0.0331(10) 0.0427(12) 0.0308(9) -0.0029(8) 0.0107(7) 0.0010(8)
C14 0.0410(10) 0.0481(12) 0.0360(10) -0.0001(10) 0.0094(8) -0.0032(10)
C7 0.0286(9) 0.0389(11) 0.0365(10) 0.0035(8) 0.0106(7) 0.0008(8)
C13 0.0610(14) 0.0507(14) 0.0412(12) 0.0008(10) 0.0198(10) -0.0126(11)
C2 0.0474(12) 0.0466(14) 0.0413(11) -0.0004(10) 0.0120(9) -0.0011(10)
C21 0.0345(10) 0.0784(17) 0.0441(11) -0.0143(12) 0.0121(8) -0.0049(11)
C10 0.0386(10) 0.0495(12) 0.0406(11) 0.0000(10) 0.0108(8) -0.0018(9)
C6 0.0444(11) 0.0502(13) 0.0368(10) 0.0019(10) 0.0095(8) 0.0015(10)
C9 0.0344(9) 0.0387(11) 0.0327(10) -0.0063(8) 0.0108(7) -0.0066(9)
C16 0.0514(12) 0.0713(16) 0.0402(11) -0.0097(12) 0.0160(9) -0.0174(13)
C5 0.0438(12) 0.0785(18) 0.0358(11) -0.0106(12) -0.0009(9) 0.0085(12)
C19 0.0414(11) 0.0631(16) 0.0544(14) -0.0024(12) 0.0132(10) -0.0190(11)
C17 0.0641(15) 0.0766(19) 0.0462(13) -0.0187(13) 0.0109(11) -0.0246(14)
C24 0.0607(13) 0.0543(15) 0.0383(12) 0.0072(11) 0.0056(9) -0.0139(12)
C4 0.0422(12) 0.0689(17) 0.0594(14) -0.0277(14) 0.0096(10) -0.0092(12)
C20 0.0295(9) 0.0501(12) 0.0368(10) -0.0050(10) 0.0094(7) -0.0065(9)
C25 0.0334(9) 0.0501(13) 0.0344(10) -0.0004(9) 0.0088(7) -0.0081(9)
C12 0.0499(12) 0.0638(15) 0.0542(13) -0.0097(13) 0.0251(10) -0.0219(12)
C3 0.0585(14) 0.0455(13) 0.0624(14) -0.0128(12) 0.0209(11) -0.0102(11)
C11 0.0342(11) 0.0655(16) 0.0562(13) -0.0080(12) 0.0127(9) -0.0041(11)
C23 0.0696(16) 0.090(2) 0.0373(12) 0.0084(13) 0.0149(11) -0.0358(17)
C18 0.0553(14) 0.0739(17) 0.0568(14) -0.0141(14) 0.0074(11) -0.0300(14)
C22 0.0447(12) 0.113(2) 0.0408(12) -0.0116(15) 0.0189(9) -0.0236(15)
B1 0.0316(10) 0.0446(13) 0.0418(12) 0.0029(11) 0.0141(9) -0.0008(10)

loop_
_atom_type_symbol
_atom_type_description
_atom_type_scat_dispersion_real
_atom_type_scat_dispersion_imag
_atom_type_scat_source
C C 0.0181 0.0091 'International Tables Vol C Tables 4.2.6.8 and 6.1.1.4'
H H 0.0000 0.0000 'International Tables Vol C Tables 4.2.6.8 and 6.1.1.4'
O O 0.0492 0.0322 'International Tables Vol C Tables 4.2.6.8 and 6.1.1.4'
N N 0.0311 0.0180 'International Tables Vol C Tables 4.2.6.8 and 6.1.1.4'
B B 0.0090 0.0039 'International Tables Vol C Tables 4.2.6.8 and 6.1.1.4'

loop_
_geom_angle_atom_site_label_1
_geom_angle_atom_site_label_2
_geom_angle_atom_site_label_3
_geom_angle
C7 O1 B1 125.93(15)
C25 O2 B1 106.17(17)
C20 O3 B1 105.99(16)
C19 N1 C15 120.31(18)
C19 N1 B1 116.25(17)
C15 N1 B1 123.29(16)
C7 C8 C15 119.77(17)
C7 C8 C9 120.64(17)
C15 C8 C9 119.36(16)
N1 C15 C16 117.86(18)
N1 C15 C8 118.83(17)
C16 C15 C8 123.30(18)
C2 C1 C6 118.9(2)
C2 C1 C7 121.03(18)
C6 C1 C7 120.07(19)
C13 C14 C9 120.6(2)
C13 C14 H14 119.7
C9 C14 H14 119.7
O1 C7 C8 123.20(17)
O1 C7 C1 112.13(15)
C8 C7 C1 124.68(17)
C12 C13 C14 120.3(2)
C12 C13 H13 119.8
C14 C13 H13 119.8
C1 C2 C3 120.4(2)
C1 C2 H2 119.8
C3 C2 H2 119.8
C20 C21 C22 117.1(3)
C20 C21 H21 121.5
C22 C21 H21 121.5
C11 C10 C9 121.0(2)
C11 C10 H10 119.5
C9 C10 H10 119.5
C5 C6 C1 120.7(2)
C5 C6 H6 119.6
C1 C6 H6 119.6
C10 C9 C14 118.30(18)
C10 C9 C8 119.31(18)
C14 C9 C8 122.38(17)
C17 C16 C15 121.2(2)
C17 C16 H16 119.4
C15 C16 H16 119.4
C6 C5 C4 120.2(2)
C6 C5 H5 119.9
C4 C5 H5 119.9
N1 C19 C18 122.6(2)
N1 C19 H19 118.7
C18 C19 H19 118.7
C16 C17 C18 119.5(2)
C16 C17 H17 120.2
C18 C17 H17 120.2
C25 C24 C23 116.5(3)
C25 C24 H24 121.7
C23 C24 H24 121.7
C3 C4 C5 119.4(2)
C3 C4 H4 120.3
C5 C4 H4 120.3
O3 C20 C21 127.8(2)
O3 C20 C25 111.04(16)
C21 C20 C25 121.1(2)
C24 C25 O2 128.0(2)
C24 C25 C20 122.06(19)
O2 C25 C20 109.93(18)
C11 C12 C13 119.7(2)
C11 C12 H12 120.1
C13 C12 H12 120.1
C4 C3 C2 120.3(3)
C4 C3 H3 119.8
C2 C3 H3 119.8
C12 C11 C10 120.0(2)
C12 C11 H11 120.0
C10 C11 H11 120.0
C22 C23 C24 121.7(2)
C22 C23 H23 119.2
C24 C23 H23 119.2
C19 C18 C17 118.4(2)
C19 C18 H18 120.8
C17 C18 H18 120.8
C23 C22 C21 121.6(2)
C23 C22 H22 119.2
C21 C22 H22 119.2
O1 B1 O2 111.36(17)
O1 B1 O3 110.66(19)
O2 B1 O3 106.49(16)
O1 B1 N1 108.72(15)
O2 B1 N1 109.00(19)
O3 B1 N1 110.60(17)

loop_
_geom_bond_atom_site_label_1
_geom_bond_atom_site_label_2
_geom_bond_distance
O1 C7 1.337(2)
O1 B1 1.454(3)
O2 C25 1.374(2)
O2 B1 1.462(3)
O3 C20 1.362(3)
O3 B1 1.463(3)
N1 C19 1.350(3)
N1 C15 1.360(2)
N1 B1 1.586(3)
C8 C7 1.356(3)
C8 C15 1.450(3)
C8 C9 1.499(3)
C15 C16 1.402(3)
C1 C2 1.381(3)
C1 C6 1.388(3)
C1 C7 1.485(3)
C14 C13 1.382(3)
C14 C9 1.389(3)
C14 H14 0.9300
C13 C12 1.380(4)
C13 H13 0.9300
C2 C3 1.385(3)
C2 H2 0.9300
C21 C20 1.383(3)
C21 C22 1.391(4)
C21 H21 0.9300
C10 C11 1.383(3)
C10 C9 1.388(3)
C10 H10 0.9300
C6 C5 1.374(3)
C6 H6 0.9300
C16 C17 1.364(3)
C16 H16 0.9300
C5 C4 1.384(4)
C5 H5 0.9300
C19 C18 1.360(3)
C19 H19 0.9300
C17 C18 1.378(4)
C17 H17 0.9300
C24 C25 1.372(3)
C24 C23 1.403(4)
C24 H24 0.9300
C4 C3 1.379(4)
C4 H4 0.9300
C20 C25 1.386(3)
C12 C11 1.375(4)
C12 H12 0.9300
C3 H3 0.9300
C11 H11 0.9300
C23 C22 1.364(5)
C23 H23 0.9300
C18 H18 0.9300
C22 H22 0.9300
